data_4310106
loop_
_publ_author_name
'Masakazu Higuchi'
'Yutaka Hitomi'
'Hisataka Minami'
'Tsunehiro Tanaka'
'Takuzo Funabiki'

_publ_section_title
;
Correlation of Spin States and Spin Delocalization with the Dioxygen
Reactivity of Catecholatoiron(III) Complexes
;
_journal_name_full 'Inorganic Chemistry'
_journal_page_first 8810
_journal_page_last 8821
_journal_paper_doi 10.1021/ic051173y
_journal_volume 44
_journal_year 2005
_chemical_formula_moiety 'C48 H41 B Cl Fe N4 O2 '
_chemical_formula_sum 'C48 H41 B Cl Fe N4 O2'
_chemical_formula_weight 807.99
_space_group_IT_number 14
_symmetry_cell_setting monoclinic
_symmetry_Int_Tables_number 14
_symmetry_space_group_name_Hall '-P 2ybc'
_symmetry_space_group_name_H-M 'P 1 21/c 1'
_cell_angle_alpha 90
_cell_angle_beta 97.396(4)
_cell_angle_gamma 90
_cell_formula_units_Z 4
_cell_length_a 14.007(2)
_cell_length_b 9.994(2)
_cell_length_c 28.419(4)
_cell_measurement_reflns_used 16917
_cell_measurement_temperature 243.2
_cell_measurement_theta_max 27.5
_cell_measurement_theta_min 3.1
_cell_volume 3945.2(11)
_computing_cell_refinement CRYSTALCLEAR
_computing_data_collection CRYSTALCLEAR
_computing_data_reduction 'teXsan Ver. 1.11'
_computing_publication_material 'teXsan Ver. 1.11'
_computing_structure_refinement 'teXsan Ver. 1.10'
_computing_structure_solution SIR97
_diffrn_detector_area_resol_mean 14.71
_diffrn_measured_fraction_theta_full 0.9854
_diffrn_measured_fraction_theta_max 0.9854
_diffrn_measurement_device_type 'Rigaku/MSC Mercury CCD'
_diffrn_measurement_method \w
_diffrn_radiation_type 'Mo K\a'
_diffrn_radiation_wavelength 0.7107
_diffrn_reflns_av_R_equivalents 0.031
_diffrn_reflns_limit_h_max 18
_diffrn_reflns_limit_h_min -18
_diffrn_reflns_limit_k_max 12
_diffrn_reflns_limit_k_min -12
_diffrn_reflns_limit_l_max 32
_diffrn_reflns_limit_l_min -36
_diffrn_reflns_number 43721
_diffrn_reflns_theta_full 27.48
_diffrn_reflns_theta_max 27.48
_exptl_absorpt_coefficient_mu 0.496
_exptl_absorpt_correction_T_max 0.906
_exptl_absorpt_correction_T_min 0.611
_exptl_absorpt_correction_type empirical
_exptl_absorpt_process_details REQABA
_exptl_crystal_colour purple
_exptl_crystal_density_diffrn 1.360
_exptl_crystal_density_method 'not measured'
_exptl_crystal_description Prism
_exptl_crystal_size_max 0.500
_exptl_crystal_size_mid 0.200
_exptl_crystal_size_min 0.200
_refine_diff_density_max 0.28
_refine_diff_density_min -0.24
_refine_ls_extinction_method none
_refine_ls_goodness_of_fit_ref 1.141
_refine_ls_hydrogen_treatment noref
_refine_ls_number_parameters 514
_refine_ls_number_reflns 5046
_refine_ls_R_factor_gt 0.0382
_refine_ls_shift/su_max 0.0004
_refine_ls_structure_factor_coef Fsqd
_refine_ls_weighting_details 'w = 1/[\s^2^(Fo^2^) + (0.03000(Max(Fo^2^,0) + 2Fc^2^)/3)^2^]'
_refine_ls_weighting_scheme calc
_refine_ls_wR_factor_ref 0.0901
_reflns_number_gt 5046
_reflns_number_total 8905
_reflns_threshold_expression F^2^>3.0\s(F^2^)
_cod_data_source_file ic051173ysi20050713_100947.cif
_cod_data_source_block '_str828_TPA_4Cl_f'
_cod_original_cell_volume 3945(1)
_cod_original_formula_sum 'C48 H41 B Cl Fe N4 O2 '
_cod_database_code 4310106

loop_
_symmetry_equiv_pos_as_xyz
x,y,z
-x,1/2+y,1/2-z
-x,-y,-z
x,1/2-y,1/2+z

loop_
_atom_site_label
_atom_site_type_symbol
_atom_site_fract_x
_atom_site_fract_y
_atom_site_fract_z
_atom_site_U_iso_or_equiv
_atom_site_adp_type
_atom_site_occupancy
_atom_site_calc_flag
_atom_site_refinement_flags
_atom_site_disorder_assembly
_atom_site_disorder_group
Fe(1) Fe 0.26340(3) 0.11922(4) 0.57689(1) 0.0376(1) Uani 1.00 d . . .
Cl(1) Cl 0.10368(8) 0.67194(9) 0.46017(4) 0.0750(3) Uani 1.00 d . . .
O(1) O 0.1727(1) 0.2065(2) 0.53060(7) 0.0492(6) Uani 1.00 d . . .
O(2) O 0.3417(1) 0.2761(2) 0.57291(8) 0.0479(6) Uani 1.00 d . . .
N(1) N 0.3524(1) 0.0074(2) 0.63281(8) 0.0333(6) Uani 1.00 d . . .
N(2) N 0.1732(2) -0.0479(2) 0.58277(8) 0.0358(6) Uani 1.00 d . . .
N(3) N 0.2170(2) 0.1937(2) 0.64072(9) 0.0455(7) Uani 1.00 d . . .
N(4) N 0.3472(2) -0.0102(2) 0.53844(8) 0.0370(6) Uani 1.00 d . . .
C(1) C 0.1987(2) 0.3355(3) 0.5255(1) 0.0421(8) Uani 1.00 d . . .
C(2) C 0.2894(2) 0.3731(3) 0.5486(1) 0.0419(8) Uani 1.00 d . . .
C(3) C 0.3187(2) 0.5056(3) 0.5462(1) 0.059(1) Uani 1.00 d . . .
C(4) C 0.2607(3) 0.5968(3) 0.5194(1) 0.063(1) Uani 1.00 d . . .
C(5) C 0.1740(2) 0.5569(3) 0.4961(1) 0.0506(10) Uani 1.00 d . . .
C(6) C 0.1409(2) 0.4279(3) 0.4990(1) 0.0489(9) Uani 1.00 d . . .
C(7) C 0.3020(2) -0.1194(3) 0.64329(10) 0.0406(7) Uani 1.00 d . . .
C(8) C 0.2077(2) -0.1438(3) 0.61288(9) 0.0338(7) Uani 1.00 d . . .
C(9) C 0.1581(2) -0.2611(3) 0.6177(1) 0.0465(9) Uani 1.00 d . . .
C(10) C 0.0693(2) -0.2789(3) 0.5908(1) 0.0551(10) Uani 1.00 d . . .
C(11) C 0.0330(2) -0.1791(3) 0.5604(1) 0.0507(9) Uani 1.00 d . . .
C(12) C 0.0864(2) -0.0662(3) 0.5571(1) 0.0451(8) Uani 1.00 d . . .
C(13) C 0.3670(2) 0.0962(3) 0.67496(10) 0.0450(8) Uani 1.00 d . . .
C(14) C 0.2755(2) 0.1689(3) 0.6809(1) 0.0433(8) Uani 1.00 d . . .
C(15) C 0.2544(2) 0.2134(3) 0.7245(1) 0.056(1) Uani 1.00 d . . .
C(16) C 0.1728(3) 0.2867(4) 0.7264(2) 0.070(1) Uani 1.00 d . . .
C(17) C 0.1121(3) 0.3118(4) 0.6859(2) 0.074(1) Uani 1.00 d . . .
C(18) C 0.1356(2) 0.2643(3) 0.6435(1) 0.062(1) Uani 1.00 d . . .
C(19) C 0.4444(2) -0.0224(3) 0.6144(1) 0.0392(8) Uani 1.00 d . . .
C(20) C 0.4242(2) -0.0675(3) 0.56355(10) 0.0374(7) Uani 1.00 d . . .
C(21) C 0.4819(2) -0.1560(3) 0.5426(1) 0.0497(9) Uani 1.00 d . . .
C(22) C 0.4601(3) -0.1844(3) 0.4947(1) 0.057(1) Uani 1.00 d . . .
C(23) C 0.3806(3) -0.1269(3) 0.4696(1) 0.0543(10) Uani 1.00 d . . .
C(24) C 0.3265(2) -0.0409(3) 0.4923(1) 0.0489(9) Uani 1.00 d . . .
C(25) C 0.7037(2) 0.3462(2) 0.66660(10) 0.0376(8) Uani 1.00 d . . .
C(26) C 0.6134(2) 0.3459(3) 0.6386(1) 0.0503(9) Uani 1.00 d . . .
C(27) C 0.5921(3) 0.4337(4) 0.6007(1) 0.073(1) Uani 1.00 d . . .
C(28) C 0.6604(5) 0.5229(4) 0.5893(1) 0.086(2) Uani 1.00 d . . .
C(29) C 0.7481(4) 0.5244(3) 0.6152(2) 0.078(1) Uani 1.00 d . . .
C(30) C 0.7693(3) 0.4390(3) 0.6535(1) 0.0526(10) Uani 1.00 d . . .
C(31) C 0.7487(2) 0.0964(2) 0.67229(9) 0.0300(6) Uani 1.00 d . . .
C(32) C 0.6951(2) -0.0206(3) 0.66944(10) 0.0367(7) Uani 1.00 d . . .
C(33) C 0.7107(2) -0.1250(3) 0.6388(1) 0.0446(8) Uani 1.00 d . . .
C(34) C 0.7806(2) -0.1148(3) 0.60935(10) 0.0424(8) Uani 1.00 d . . .
C(35) C 0.8355(2) 0.0002(3) 0.61071(10) 0.0415(8) Uani 1.00 d . . .
C(36) C 0.8198(2) 0.1026(3) 0.64165(9) 0.0369(7) Uani 1.00 d . . .
C(37) C 0.8325(2) 0.2590(2) 0.74081(9) 0.0321(7) Uani 1.00 d . . .
C(38) C 0.9033(2) 0.1626(3) 0.75356(10) 0.0387(8) Uani 1.00 d . . .
C(39) C 0.9854(2) 0.1884(4) 0.7850(1) 0.0520(9) Uani 1.00 d . . .
C(40) C 0.9999(2) 0.3139(4) 0.8047(1) 0.057(1) Uani 1.00 d . . .
C(41) C 0.9325(2) 0.4116(3) 0.7933(1) 0.0532(10) Uani 1.00 d . . .
C(42) C 0.8505(2) 0.3842(3) 0.7621(1) 0.0417(8) Uani 1.00 d . . .
C(43) C 0.6511(2) 0.2002(2) 0.74119(9) 0.0337(7) Uani 1.00 d . . .
C(44) C 0.6596(2) 0.0923(3) 0.7731(1) 0.0399(8) Uani 1.00 d . . .
C(45) C 0.5932(2) 0.0658(3) 0.8042(1) 0.0472(9) Uani 1.00 d . . .
C(46) C 0.5151(2) 0.1482(3) 0.8053(1) 0.0526(10) Uani 1.00 d . . .
C(47) C 0.5057(2) 0.2580(3) 0.7760(1) 0.0482(9) Uani 1.00 d . . .
C(48) C 0.5719(2) 0.2836(3) 0.74454(10) 0.0372(7) Uani 1.00 d . . .
B(1) B 0.7330(2) 0.2268(3) 0.7056(1) 0.0299(7) Uani 1.00 d . . .
H(1) H 0.3785 0.5334 0.5629 0.0711 Uiso 1.00 calc . . .
H(2) H 0.2810 0.6870 0.5172 0.0760 Uiso 1.00 calc . . .
H(3) H 0.0797 0.4026 0.4831 0.0587 Uiso 1.00 calc . . .
H(4) H 0.3436 -0.1922 0.6390 0.0487 Uiso 1.00 calc . . .
H(5) H 0.2903 -0.1166 0.6755 0.0487 Uiso 1.00 calc . . .
H(6) H 0.1844 -0.3287 0.6390 0.0558 Uiso 1.00 calc . . .
H(7) H 0.0340 -0.3592 0.5933 0.0662 Uiso 1.00 calc . . .
H(8) H -0.0283 -0.1885 0.5420 0.0608 Uiso 1.00 calc . . .
H(9) H 0.0614 0.0023 0.5359 0.0541 Uiso 1.00 calc . . .
H(10) H 0.3861 0.0438 0.7025 0.0541 Uiso 1.00 calc . . .
H(11) H 0.4159 0.1595 0.6710 0.0541 Uiso 1.00 calc . . .
H(12) H 0.2961 0.1933 0.7527 0.0670 Uiso 1.00 calc . . .
H(13) H 0.1584 0.3201 0.7560 0.0839 Uiso 1.00 calc . . .
H(14) H 0.0545 0.3612 0.6870 0.0883 Uiso 1.00 calc . . .
H(15) H 0.0934 0.2817 0.6152 0.0747 Uiso 1.00 calc . . .
H(16) H 0.4832 0.0560 0.6161 0.0471 Uiso 1.00 calc . . .
H(17) H 0.4775 -0.0912 0.6329 0.0471 Uiso 1.00 calc . . .
H(18) H 0.5358 -0.1967 0.5608 0.0596 Uiso 1.00 calc . . .
H(19) H 0.4998 -0.2432 0.4795 0.0688 Uiso 1.00 calc . . .
H(20) H 0.3635 -0.1466 0.4369 0.0651 Uiso 1.00 calc . . .
H(21) H 0.2716 -0.0009 0.4747 0.0587 Uiso 1.00 calc . . .
H(22) H 0.5657 0.2843 0.6458 0.0604 Uiso 1.00 calc . . .
H(23) H 0.5301 0.4320 0.5826 0.0875 Uiso 1.00 calc . . .
H(24) H 0.6459 0.5828 0.5634 0.1035 Uiso 1.00 calc . . .
H(25) H 0.7958 0.5847 0.6071 0.0931 Uiso 1.00 calc . . .
H(26) H 0.8312 0.4440 0.6715 0.0631 Uiso 1.00 calc . . .
H(27) H 0.6457 -0.0300 0.6892 0.0440 Uiso 1.00 calc . . .
H(28) H 0.6726 -0.2037 0.6384 0.0536 Uiso 1.00 calc . . .
H(29) H 0.7911 -0.1857 0.5883 0.0509 Uiso 1.00 calc . . .
H(30) H 0.8839 0.0091 0.5904 0.0497 Uiso 1.00 calc . . .
H(31) H 0.8589 0.1804 0.6422 0.0443 Uiso 1.00 calc . . .
H(32) H 0.8948 0.0757 0.7402 0.0464 Uiso 1.00 calc . . .
H(33) H 1.0315 0.1197 0.7929 0.0625 Uiso 1.00 calc . . .
H(34) H 1.0562 0.3325 0.8260 0.0678 Uiso 1.00 calc . . .
H(35) H 0.9420 0.4983 0.8067 0.0639 Uiso 1.00 calc . . .
H(36) H 0.8045 0.4534 0.7548 0.0500 Uiso 1.00 calc . . .
H(37) H 0.7135 0.0345 0.7734 0.0479 Uiso 1.00 calc . . .
H(38) H 0.6019 -0.0094 0.8247 0.0566 Uiso 1.00 calc . . .
H(39) H 0.4685 0.1297 0.8260 0.0631 Uiso 1.00 calc . . .
H(40) H 0.4531 0.3174 0.7772 0.0579 Uiso 1.00 calc . . .
H(41) H 0.5630 0.3602 0.7247 0.0446 Uiso 1.00 calc . . .

loop_
_atom_site_aniso_label
_atom_site_aniso_U_11
_atom_site_aniso_U_22
_atom_site_aniso_U_33
_atom_site_aniso_U_12
_atom_site_aniso_U_13
_atom_site_aniso_U_23
Fe(1) 0.0353(2) 0.0363(2) 0.0398(2) -0.0012(2) -0.0002(2) 0.0064(2)
Cl(1) 0.1012(8) 0.0530(5) 0.0743(6) 0.0253(5) 0.0247(6) 0.0273(5)
O(1) 0.048(1) 0.036(1) 0.057(1) -0.0060(9) -0.015(1) 0.0103(9)
O(2) 0.039(1) 0.044(1) 0.059(1) -0.0074(9) 0.0012(10) 0.008(1)
N(1) 0.029(1) 0.038(1) 0.032(1) -0.0023(9) 0.0015(9) 0.0001(9)
N(2) 0.033(1) 0.036(1) 0.037(1) -0.0013(10) -0.0001(10) -0.0007(10)
N(3) 0.041(1) 0.038(1) 0.058(2) -0.001(1) 0.011(1) 0.000(1)
N(4) 0.039(1) 0.038(1) 0.034(1) -0.005(1) 0.007(1) 0.004(1)
C(1) 0.051(2) 0.036(1) 0.039(2) -0.003(1) 0.004(1) 0.005(1)
C(2) 0.044(2) 0.037(1) 0.046(2) -0.003(1) 0.011(1) 0.005(1)
C(3) 0.047(2) 0.048(2) 0.085(3) -0.012(2) 0.017(2) 0.005(2)
C(4) 0.064(2) 0.040(2) 0.092(3) -0.003(2) 0.030(2) 0.012(2)
C(5) 0.062(2) 0.040(2) 0.053(2) 0.011(2) 0.022(2) 0.013(1)
C(6) 0.057(2) 0.043(2) 0.045(2) 0.001(1) 0.001(1) 0.007(1)
C(7) 0.040(2) 0.043(2) 0.038(1) -0.003(1) 0.002(1) 0.011(1)
C(8) 0.036(1) 0.037(1) 0.029(1) -0.001(1) 0.008(1) 0.000(1)
C(9) 0.057(2) 0.040(2) 0.042(2) -0.007(1) 0.005(1) 0.005(1)
C(10) 0.057(2) 0.050(2) 0.058(2) -0.024(2) 0.004(2) -0.003(2)
C(11) 0.041(2) 0.056(2) 0.053(2) -0.012(1) -0.003(1) -0.009(2)
C(12) 0.039(2) 0.048(2) 0.046(2) 0.000(1) -0.004(1) -0.001(1)
C(13) 0.045(2) 0.053(2) 0.036(2) -0.003(1) 0.000(1) -0.003(1)
C(14) 0.047(2) 0.037(1) 0.048(2) -0.013(1) 0.013(1) -0.004(1)
C(15) 0.060(2) 0.053(2) 0.059(2) -0.022(2) 0.023(2) -0.017(2)
C(16) 0.065(2) 0.062(2) 0.091(3) -0.020(2) 0.039(2) -0.029(2)
C(17) 0.056(2) 0.053(2) 0.118(4) -0.001(2) 0.034(2) -0.026(2)
C(18) 0.049(2) 0.045(2) 0.094(3) 0.003(2) 0.012(2) -0.006(2)
C(19) 0.029(1) 0.046(2) 0.042(2) 0.000(1) 0.002(1) 0.001(1)
C(20) 0.033(1) 0.039(1) 0.042(2) -0.006(1) 0.009(1) 0.003(1)
C(21) 0.039(2) 0.050(2) 0.061(2) -0.003(1) 0.012(1) -0.004(2)
C(22) 0.057(2) 0.054(2) 0.066(2) -0.014(2) 0.028(2) -0.019(2)
C(23) 0.067(2) 0.061(2) 0.038(2) -0.021(2) 0.015(2) -0.006(2)
C(24) 0.058(2) 0.052(2) 0.037(2) -0.010(2) 0.005(1) 0.008(1)
C(25) 0.048(2) 0.030(1) 0.036(1) 0.008(1) 0.009(1) -0.004(1)
C(26) 0.059(2) 0.046(2) 0.043(2) 0.016(1) -0.003(1) -0.010(1)
C(27) 0.105(3) 0.070(2) 0.038(2) 0.051(2) -0.011(2) -0.015(2)
C(28) 0.165(5) 0.049(2) 0.047(2) 0.051(3) 0.024(3) 0.012(2)
C(29) 0.132(4) 0.040(2) 0.069(3) 0.017(2) 0.041(3) 0.015(2)
C(30) 0.074(2) 0.032(1) 0.054(2) 0.006(2) 0.019(2) 0.005(1)
C(31) 0.029(1) 0.030(1) 0.030(1) 0.003(1) -0.003(1) 0.000(1)
C(32) 0.035(1) 0.035(1) 0.040(2) -0.002(1) 0.003(1) -0.004(1)
C(33) 0.052(2) 0.031(1) 0.048(2) -0.006(1) -0.005(1) -0.006(1)
C(34) 0.056(2) 0.035(1) 0.034(1) 0.011(1) -0.003(1) -0.006(1)
C(35) 0.045(2) 0.046(2) 0.034(2) 0.011(1) 0.008(1) 0.000(1)
C(36) 0.038(1) 0.034(1) 0.039(1) -0.001(1) 0.005(1) -0.002(1)
C(37) 0.031(1) 0.034(1) 0.034(1) -0.005(1) 0.010(1) -0.004(1)
C(38) 0.034(1) 0.043(1) 0.039(2) -0.002(1) 0.003(1) -0.005(1)
C(39) 0.036(2) 0.073(2) 0.045(2) 0.004(2) -0.001(1) -0.003(2)
C(40) 0.036(2) 0.090(3) 0.043(2) -0.017(2) 0.001(1) -0.015(2)
C(41) 0.051(2) 0.064(2) 0.047(2) -0.024(2) 0.016(2) -0.025(2)
C(42) 0.042(2) 0.041(1) 0.044(2) -0.007(1) 0.012(1) -0.008(1)
C(43) 0.031(1) 0.032(1) 0.037(1) -0.005(1) 0.003(1) -0.009(1)
C(44) 0.041(2) 0.034(1) 0.046(2) -0.003(1) 0.011(1) -0.007(1)
C(45) 0.060(2) 0.039(2) 0.045(2) -0.014(1) 0.015(2) -0.006(1)
C(46) 0.048(2) 0.063(2) 0.052(2) -0.022(2) 0.023(2) -0.022(2)
C(47) 0.030(1) 0.060(2) 0.056(2) -0.003(1) 0.008(1) -0.024(2)
C(48) 0.032(1) 0.037(1) 0.041(2) -0.001(1) 0.000(1) -0.010(1)
B(1) 0.029(1) 0.026(1) 0.034(2) -0.001(1) 0.004(1) -0.004(1)

loop_
_atom_type_symbol
_atom_type_description
_atom_type_scat_dispersion_real
_atom_type_scat_dispersion_imag
_atom_type_scat_source
H H 0.000 0.000
;International Tables for Crystallography
(1992, Vol. C, Table 6.1.1.2)
;
Cl Cl 0.148 0.159
;International Tables for Crystallography
(1992, Vol. C, Tables 4.2.6.8 and 6.1.1.1)
;
Fe Fe 0.346 0.844
;International Tables for Crystallography
(1992, Vol. C, Tables 4.2.6.8 and 6.1.1.1)
;
N N 0.006 0.003
;International Tables for Crystallography
(1992, Vol. C, Tables 4.2.6.8 and 6.1.1.1)
;
O O 0.011 0.006
;International Tables for Crystallography
(1992, Vol. C, Tables 4.2.6.8 and 6.1.1.1)
;
B B 0.001 0.001
;International Tables for Crystallography
(1992, Vol. C, Tables 4.2.6.8 and 6.1.1.1)
;
C C 0.003 0.002
;International Tables for Crystallography
(1992, Vol. C, Tables 4.2.6.8 and 6.1.1.1)
;

loop_
_geom_angle_atom_site_label_1
_geom_angle_atom_site_label_2
_geom_angle_atom_site_label_3
_geom_angle
_geom_angle_site_symmetry_1
_geom_angle_site_symmetry_2
_geom_angle_site_symmetry_3
_geom_angle_publ_flag
O(1) Fe(1) O(2) 85.49(8) . . . yes
O(1) Fe(1) N(1) 173.17(9) . . . yes
O(1) Fe(1) N(2) 93.67(8) . . . yes
O(1) Fe(1) N(3) 100.18(10) . . . yes
O(1) Fe(1) N(4) 106.46(9) . . . yes
O(2) Fe(1) N(1) 100.50(8) . . . yes
O(2) Fe(1) N(2) 177.51(9) . . . yes
O(2) Fe(1) N(3) 90.26(9) . . . yes
O(2) Fe(1) N(4) 96.17(9) . . . yes
N(1) Fe(1) N(2) 80.21(8) . . . yes
N(1) Fe(1) N(3) 76.68(9) . . . yes
N(1) Fe(1) N(4) 76.35(8) . . . yes
N(2) Fe(1) N(3) 87.58(9) . . . yes
N(2) Fe(1) N(4) 86.31(8) . . . yes
N(3) Fe(1) N(4) 152.98(9) . . . yes
Fe(1) O(1) C(1) 110.1(2) . . . yes
Fe(1) O(2) C(2) 109.8(2) . . . yes
Fe(1) N(1) C(7) 109.7(1) . . . yes
Fe(1) N(1) C(13) 106.6(2) . . . yes
Fe(1) N(1) C(19) 106.5(2) . . . yes
C(7) N(1) C(13) 111.4(2) . . . yes
C(7) N(1) C(19) 110.7(2) . . . yes
C(13) N(1) C(19) 111.7(2) . . . yes
Fe(1) N(2) C(8) 116.6(2) . . . yes
Fe(1) N(2) C(12) 124.9(2) . . . yes
C(8) N(2) C(12) 118.5(2) . . . yes
Fe(1) N(3) C(14) 116.0(2) . . . yes
Fe(1) N(3) C(18) 125.6(2) . . . yes
C(14) N(3) C(18) 118.4(3) . . . yes
Fe(1) N(4) C(20) 116.3(2) . . . yes
Fe(1) N(4) C(24) 125.0(2) . . . yes
C(20) N(4) C(24) 118.7(3) . . . yes
O(1) C(1) C(2) 116.4(2) . . . yes
O(1) C(1) C(6) 123.2(3) . . . yes
C(2) C(1) C(6) 120.4(3) . . . yes
O(2) C(2) C(1) 116.5(2) . . . yes
O(2) C(2) C(3) 124.3(3) . . . yes
C(1) C(2) C(3) 119.2(3) . . . yes
C(2) C(3) C(4) 119.8(3) . . . yes
C(3) C(4) C(5) 119.9(3) . . . yes
Cl(1) C(5) C(4) 119.3(2) . . . yes
Cl(1) C(5) C(6) 118.7(3) . . . yes
C(4) C(5) C(6) 122.0(3) . . . yes
C(1) C(6) C(5) 118.6(3) . . . yes
N(1) C(7) C(8) 115.1(2) . . . yes
N(2) C(8) C(7) 118.2(2) . . . yes
N(2) C(8) C(9) 121.9(3) . . . yes
C(7) C(8) C(9) 119.9(2) . . . yes
C(8) C(9) C(10) 118.9(3) . . . yes
C(9) C(10) C(11) 119.2(3) . . . yes
C(10) C(11) C(12) 118.8(3) . . . yes
N(2) C(12) C(11) 122.7(3) . . . yes
N(1) C(13) C(14) 110.4(2) . . . yes
N(3) C(14) C(13) 115.6(3) . . . yes
N(3) C(14) C(15) 121.7(3) . . . yes
C(13) C(14) C(15) 122.7(3) . . . yes
C(14) C(15) C(16) 119.0(4) . . . yes
C(15) C(16) C(17) 120.0(3) . . . yes
C(16) C(17) C(18) 118.8(3) . . . yes
N(3) C(18) C(17) 122.0(4) . . . yes
N(1) C(19) C(20) 109.5(2) . . . yes
N(4) C(20) C(19) 115.0(2) . . . yes
N(4) C(20) C(21) 121.2(3) . . . yes
C(19) C(20) C(21) 123.8(3) . . . yes
C(20) C(21) C(22) 119.1(3) . . . yes
C(21) C(22) C(23) 119.2(3) . . . yes
C(22) C(23) C(24) 118.8(3) . . . yes
N(4) C(24) C(23) 122.9(3) . . . yes
C(26) C(25) C(30) 115.3(3) . . . yes
C(26) C(25) B(1) 120.6(2) . . . yes
C(30) C(25) B(1) 123.3(3) . . . yes
C(25) C(26) C(27) 121.7(3) . . . yes
C(26) C(27) C(28) 120.2(4) . . . yes
C(27) C(28) C(29) 119.3(3) . . . yes
C(28) C(29) C(30) 120.7(4) . . . yes
C(25) C(30) C(29) 122.6(4) . . . yes
C(32) C(31) C(36) 115.0(2) . . . yes
C(32) C(31) B(1) 126.3(2) . . . yes
C(36) C(31) B(1) 118.7(2) . . . yes
C(31) C(32) C(33) 122.8(3) . . . yes
C(32) C(33) C(34) 120.4(3) . . . yes
C(33) C(34) C(35) 118.9(3) . . . yes
C(34) C(35) C(36) 120.0(3) . . . yes
C(31) C(36) C(35) 122.9(2) . . . yes
C(38) C(37) C(42) 115.0(2) . . . yes
C(38) C(37) B(1) 122.8(2) . . . yes
C(42) C(37) B(1) 122.1(2) . . . yes
C(37) C(38) C(39) 122.8(3) . . . yes
C(38) C(39) C(40) 119.9(3) . . . yes
C(39) C(40) C(41) 119.5(3) . . . yes
C(40) C(41) C(42) 120.1(3) . . . yes
C(37) C(42) C(41) 122.9(3) . . . yes
C(44) C(43) C(48) 114.5(2) . . . yes
C(44) C(43) B(1) 120.9(2) . . . yes
C(48) C(43) B(1) 124.5(2) . . . yes
C(43) C(44) C(45) 123.3(3) . . . yes
C(44) C(45) C(46) 120.2(3) . . . yes
C(45) C(46) C(47) 118.6(3) . . . yes
C(46) C(47) C(48) 121.1(3) . . . yes
C(43) C(48) C(47) 122.2(3) . . . yes
C(25) B(1) C(31) 103.1(2) . . . yes
C(25) B(1) C(37) 112.8(2) . . . yes
C(25) B(1) C(43) 113.5(2) . . . yes
C(31) B(1) C(37) 110.0(2) . . . yes
C(31) B(1) C(43) 112.5(2) . . . yes
C(37) B(1) C(43) 105.2(2) . . . yes

loop_
_geom_bond_atom_site_label_1
_geom_bond_atom_site_label_2
_geom_bond_distance
_geom_bond_site_symmetry_1
_geom_bond_site_symmetry_2
_geom_bond_publ_flag
Fe(1) O(1) 1.917(2) . . yes
Fe(1) O(2) 1.925(2) . . yes
Fe(1) N(1) 2.195(2) . . yes
Fe(1) N(2) 2.114(2) . . yes
Fe(1) N(3) 2.138(3) . . yes
Fe(1) N(4) 2.139(2) . . yes
Cl(1) C(5) 1.754(3) . . yes
O(1) C(1) 1.352(3) . . yes
O(2) C(2) 1.351(3) . . yes
N(1) C(7) 1.499(3) . . yes
N(1) C(13) 1.484(3) . . yes
N(1) C(19) 1.483(3) . . yes
N(2) C(8) 1.333(3) . . yes
N(2) C(12) 1.347(3) . . yes
N(3) C(14) 1.340(4) . . yes
N(3) C(18) 1.351(4) . . yes
N(4) C(20) 1.342(3) . . yes
N(4) C(24) 1.342(4) . . yes
C(1) C(2) 1.403(4) . . yes
C(1) C(6) 1.385(4) . . yes
C(2) C(3) 1.391(4) . . yes
C(3) C(4) 1.383(5) . . yes
C(4) C(5) 1.365(5) . . yes
C(5) C(6) 1.377(4) . . yes
C(7) C(8) 1.503(4) . . yes
C(8) C(9) 1.379(4) . . yes
C(9) C(10) 1.384(4) . . yes
C(10) C(11) 1.373(5) . . yes
C(11) C(12) 1.363(4) . . yes
C(13) C(14) 1.502(4) . . yes
C(14) C(15) 1.384(4) . . yes
C(15) C(16) 1.363(5) . . yes
C(16) C(17) 1.364(6) . . yes
C(17) C(18) 1.375(6) . . yes
C(19) C(20) 1.504(4) . . yes
C(20) C(21) 1.384(4) . . yes
C(21) C(22) 1.385(5) . . yes
C(22) C(23) 1.370(5) . . yes
C(23) C(24) 1.363(5) . . yes
C(25) C(26) 1.404(4) . . yes
C(25) C(30) 1.390(4) . . yes
C(25) B(1) 1.646(4) . . yes
C(26) C(27) 1.393(5) . . yes
C(27) C(28) 1.377(6) . . yes
C(28) C(29) 1.349(7) . . yes
C(29) C(30) 1.384(5) . . yes
C(31) C(32) 1.385(4) . . yes
C(31) C(36) 1.407(4) . . yes
C(31) B(1) 1.643(4) . . yes
C(32) C(33) 1.393(4) . . yes
C(33) C(34) 1.373(4) . . yes
C(34) C(35) 1.380(4) . . yes
C(35) C(36) 1.384(4) . . yes
C(37) C(38) 1.397(4) . . yes
C(37) C(42) 1.398(4) . . yes
C(37) B(1) 1.639(4) . . yes
C(38) C(39) 1.386(4) . . yes
C(39) C(40) 1.378(5) . . yes
C(40) C(41) 1.367(5) . . yes
C(41) C(42) 1.385(4) . . yes
C(43) C(44) 1.403(4) . . yes
C(43) C(48) 1.401(4) . . yes
C(43) B(1) 1.644(4) . . yes
C(44) C(45) 1.388(4) . . yes
C(45) C(46) 1.373(4) . . yes
C(46) C(47) 1.374(5) . . yes
C(47) C(48) 1.391(4) . . yes

loop_
_geom_torsion_atom_site_label_1
_geom_torsion_atom_site_label_2
_geom_torsion_atom_site_label_3
_geom_torsion_atom_site_label_4
_geom_torsion
_geom_torsion_site_symmetry_1
_geom_torsion_site_symmetry_2
_geom_torsion_site_symmetry_3
_geom_torsion_site_symmetry_4
_geom_torsion_publ_flag
Fe(1) O(1) C(1) C(2) 8.7(3) . . . . yes
Fe(1) O(1) C(1) C(6) -171.8(3) . . . . yes
Fe(1) O(2) C(2) C(1) -9.8(3) . . . . yes
Fe(1) O(2) C(2) C(3) 168.5(3) . . . . yes
Fe(1) N(1) C(7) C(8) 2.5(3) . . . . yes
Fe(1) N(1) C(13) C(14) 40.9(2) . . . . yes
Fe(1) N(1) C(19) C(20) -43.4(2) . . . . yes
Fe(1) N(2) C(8) C(7) 5.9(3) . . . . yes
Fe(1) N(2) C(8) C(9) -176.0(2) . . . . yes
Fe(1) N(2) C(12) C(11) 176.5(2) . . . . yes
Fe(1) N(3) C(14) C(13) 2.0(3) . . . . yes
Fe(1) N(3) C(14) C(15) 179.0(2) . . . . yes
Fe(1) N(3) C(18) C(17) -178.3(3) . . . . yes
Fe(1) N(4) C(20) C(19) -5.0(3) . . . . yes
Fe(1) N(4) C(20) C(21) 178.1(2) . . . . yes
Fe(1) N(4) C(24) C(23) -178.1(2) . . . . yes
Cl(1) C(5) C(4) C(3) -177.2(3) . . . . yes
Cl(1) C(5) C(6) C(1) 177.0(2) . . . . yes
O(1) Fe(1) O(2) C(2) 11.5(2) . . . . yes
O(1) Fe(1) N(1) C(7) 26.7(8) . . . . yes
O(1) Fe(1) N(1) C(13) -94.0(8) . . . . yes
O(1) Fe(1) N(1) C(19) 146.6(7) . . . . yes
O(1) Fe(1) N(2) C(8) 179.7(2) . . . . yes
O(1) Fe(1) N(2) C(12) 2.5(2) . . . . yes
O(1) Fe(1) N(3) C(14) -169.6(2) . . . . yes
O(1) Fe(1) N(3) C(18) 9.2(3) . . . . yes
O(1) Fe(1) N(4) C(20) 171.1(2) . . . . yes
O(1) Fe(1) N(4) C(24) -11.4(2) . . . . yes
O(1) C(1) C(2) O(2) 0.8(4) . . . . yes
O(1) C(1) C(2) C(3) -177.6(3) . . . . yes
O(1) C(1) C(6) C(5) 180.0(3) . . . . yes
O(2) Fe(1) O(1) C(1) -11.1(2) . . . . yes
O(2) Fe(1) N(1) C(7) 177.8(2) . . . . yes
O(2) Fe(1) N(1) C(13) 57.1(2) . . . . yes
O(2) Fe(1) N(1) C(19) -62.3(2) . . . . yes
O(2) Fe(1) N(2) C(8) -110(2) . . . . yes
O(2) Fe(1) N(2) C(12) 72(2) . . . . yes
O(2) Fe(1) N(3) C(14) -84.1(2) . . . . yes
O(2) Fe(1) N(3) C(18) 94.7(2) . . . . yes
O(2) Fe(1) N(4) C(20) 84.0(2) . . . . yes
O(2) Fe(1) N(4) C(24) -98.5(2) . . . . yes
O(2) C(2) C(1) C(6) -178.7(3) . . . . yes
O(2) C(2) C(3) C(4) 178.6(3) . . . . yes
N(1) Fe(1) O(1) C(1) 140.4(7) . . . . yes
N(1) Fe(1) O(2) C(2) -165.2(2) . . . . yes
N(1) Fe(1) N(2) C(8) -3.4(2) . . . . yes
N(1) Fe(1) N(2) C(12) 179.5(2) . . . . yes
N(1) Fe(1) N(3) C(14) 16.6(2) . . . . yes
N(1) Fe(1) N(3) C(18) -164.6(3) . . . . yes
N(1) Fe(1) N(4) C(20) -15.4(2) . . . . yes
N(1) Fe(1) N(4) C(24) 162.2(2) . . . . yes
N(1) C(7) C(8) N(2) -5.7(4) . . . . yes
N(1) C(7) C(8) C(9) 176.2(2) . . . . yes
N(1) C(13) C(14) N(3) -29.8(3) . . . . yes
N(1) C(13) C(14) C(15) 153.2(3) . . . . yes
N(1) C(19) C(20) N(4) 33.4(3) . . . . yes
N(1) C(19) C(20) C(21) -149.8(3) . . . . yes
N(2) Fe(1) O(1) C(1) 166.5(2) . . . . yes
N(2) Fe(1) O(2) C(2) -58(2) . . . . yes
N(2) Fe(1) N(1) C(7) 0.2(2) . . . . yes
N(2) Fe(1) N(1) C(13) -120.5(2) . . . . yes
N(2) Fe(1) N(1) C(19) 120.1(2) . . . . yes
N(2) Fe(1) N(3) C(14) 97.1(2) . . . . yes
N(2) Fe(1) N(3) C(18) -84.0(2) . . . . yes
N(2) Fe(1) N(4) C(20) -96.2(2) . . . . yes
N(2) Fe(1) N(4) C(24) 81.3(2) . . . . yes
N(2) C(8) C(9) C(10) -0.8(4) . . . . yes
N(2) C(12) C(11) C(10) -0.6(5) . . . . yes
N(3) Fe(1) O(1) C(1) 78.3(2) . . . . yes
N(3) Fe(1) O(2) C(2) -88.7(2) . . . . yes
N(3) Fe(1) N(1) C(7) 90.1(2) . . . . yes
N(3) Fe(1) N(1) C(13) -30.7(2) . . . . yes
N(3) Fe(1) N(1) C(19) -150.1(2) . . . . yes
N(3) Fe(1) N(2) C(8) -80.3(2) . . . . yes
N(3) Fe(1) N(2) C(12) 102.6(2) . . . . yes
N(3) Fe(1) N(4) C(20) -18.9(3) . . . . yes
N(3) Fe(1) N(4) C(24) 158.7(2) . . . . yes
N(3) C(14) C(15) C(16) -1.3(4) . . . . yes
N(3) C(18) C(17) C(16) 0.0(5) . . . . yes
N(4) Fe(1) O(1) C(1) -106.3(2) . . . . yes
N(4) Fe(1) O(2) C(2) 117.6(2) . . . . yes
N(4) Fe(1) N(1) C(7) -88.3(2) . . . . yes
N(4) Fe(1) N(1) C(13) 151.0(2) . . . . yes
N(4) Fe(1) N(1) C(19) 31.5(2) . . . . yes
N(4) Fe(1) N(2) C(8) 73.4(2) . . . . yes
N(4) Fe(1) N(2) C(12) -103.8(2) . . . . yes
N(4) Fe(1) N(3) C(14) 20.1(3) . . . . yes
N(4) Fe(1) N(3) C(18) -161.1(2) . . . . yes
N(4) C(20) C(21) C(22) 0.7(4) . . . . yes
N(4) C(24) C(23) C(22) -0.3(5) . . . . yes
C(1) C(2) C(3) C(4) -3.2(5) . . . . yes
C(1) C(6) C(5) C(4) -1.5(5) . . . . yes
C(2) C(1) C(6) C(5) -0.6(5) . . . . yes
C(2) C(3) C(4) C(5) 1.1(5) . . . . yes
C(3) C(2) C(1) C(6) 2.9(5) . . . . yes
C(3) C(4) C(5) C(6) 1.3(5) . . . . yes
C(7) N(1) C(13) C(14) -78.7(3) . . . . yes
C(7) N(1) C(19) C(20) 75.8(3) . . . . yes
C(7) C(8) N(2) C(12) -176.7(3) . . . . yes
C(7) C(8) C(9) C(10) 177.2(3) . . . . yes
C(8) N(2) C(12) C(11) -0.6(4) . . . . yes
C(8) C(7) N(1) C(13) 120.3(3) . . . . yes
C(8) C(7) N(1) C(19) -114.7(2) . . . . yes
C(8) C(9) C(10) C(11) -0.4(5) . . . . yes
C(9) C(8) N(2) C(12) 1.3(4) . . . . yes
C(9) C(10) C(11) C(12) 1.1(5) . . . . yes
C(13) N(1) C(19) C(20) -159.5(2) . . . . yes
C(13) C(14) N(3) C(18) -177.0(3) . . . . yes
C(13) C(14) C(15) C(16) 175.5(3) . . . . yes
C(14) N(3) C(18) C(17) 0.6(5) . . . . yes
C(14) C(13) N(1) C(19) 156.9(2) . . . . yes
C(14) C(15) C(16) C(17) 1.8(5) . . . . yes
C(15) C(14) N(3) C(18) 0.1(4) . . . . yes
C(15) C(16) C(17) C(18) -1.2(6) . . . . yes
C(19) C(20) N(4) C(24) 177.3(2) . . . . yes
C(19) C(20) C(21) C(22) -175.9(3) . . . . yes
C(20) N(4) C(24) C(23) -0.6(4) . . . . yes
C(20) C(21) C(22) C(23) -1.6(5) . . . . yes
C(21) C(20) N(4) C(24) 0.4(4) . . . . yes
C(21) C(22) C(23) C(24) 1.4(5) . . . . yes
C(25) C(26) C(27) C(28) 0.7(5) . . . . yes
C(25) C(30) C(29) C(28) 1.5(5) . . . . yes
C(25) B(1) C(31) C(32) -116.7(3) . . . . yes
C(25) B(1) C(31) C(36) 60.3(3) . . . . yes
C(25) B(1) C(37) C(38) -137.7(3) . . . . yes
C(25) B(1) C(37) C(42) 45.4(3) . . . . yes
C(25) B(1) C(43) C(44) 172.9(2) . . . . yes
C(25) B(1) C(43) C(48) -10.7(3) . . . . yes
C(26) C(25) C(30) C(29) -0.7(4) . . . . yes
C(26) C(25) B(1) C(31) 71.5(3) . . . . yes
C(26) C(25) B(1) C(37) -169.9(2) . . . . yes
C(26) C(25) B(1) C(43) -50.4(3) . . . . yes
C(26) C(27) C(28) C(29) 0.0(5) . . . . yes
C(27) C(26) C(25) C(30) -0.4(4) . . . . yes
C(27) C(26) C(25) B(1) -170.3(3) . . . . yes
C(27) C(28) C(29) C(30) -1.1(6) . . . . yes
C(29) C(30) C(25) B(1) 168.9(3) . . . . yes
C(30) C(25) B(1) C(31) -97.6(3) . . . . yes
C(30) C(25) B(1) C(37) 21.0(4) . . . . yes
C(30) C(25) B(1) C(43) 140.5(3) . . . . yes
C(31) C(32) C(33) C(34) -0.7(4) . . . . yes
C(31) C(36) C(35) C(34) -0.6(4) . . . . yes
C(31) B(1) C(37) C(38) -23.2(3) . . . . yes
C(31) B(1) C(37) C(42) 159.9(2) . . . . yes
C(31) B(1) C(43) C(44) 56.4(3) . . . . yes
C(31) B(1) C(43) C(48) -127.2(3) . . . . yes
C(32) C(31) C(36) C(35) 0.2(4) . . . . yes
C(32) C(31) B(1) C(37) 122.9(3) . . . . yes
C(32) C(31) B(1) C(43) 6.0(4) . . . . yes
C(32) C(33) C(34) C(35) 0.3(4) . . . . yes
C(33) C(32) C(31) C(36) 0.4(4) . . . . yes
C(33) C(32) C(31) B(1) 177.5(3) . . . . yes
C(33) C(34) C(35) C(36) 0.4(4) . . . . yes
C(35) C(36) C(31) B(1) -177.0(2) . . . . yes
C(36) C(31) B(1) C(37) -60.2(3) . . . . yes
C(36) C(31) B(1) C(43) -177.1(2) . . . . yes
C(37) C(38) C(39) C(40) -0.5(5) . . . . yes
C(37) C(42) C(41) C(40) -0.4(5) . . . . yes
C(37) B(1) C(43) C(44) -63.3(3) . . . . yes
C(37) B(1) C(43) C(48) 113.1(3) . . . . yes
C(38) C(37) C(42) C(41) 0.4(4) . . . . yes
C(38) C(37) B(1) C(43) 98.1(3) . . . . yes
C(38) C(39) C(40) C(41) 0.5(5) . . . . yes
C(39) C(38) C(37) C(42) 0.1(4) . . . . yes
C(39) C(38) C(37) B(1) -177.0(3) . . . . yes
C(39) C(40) C(41) C(42) -0.1(5) . . . . yes
C(41) C(42) C(37) B(1) 177.5(3) . . . . yes
C(42) C(37) B(1) C(43) -78.8(3) . . . . yes
C(43) C(44) C(45) C(46) -1.0(4) . . . . yes
C(43) C(48) C(47) C(46) -0.3(4) . . . . yes
C(44) C(43) C(48) C(47) -2.0(4) . . . . yes
C(44) C(45) C(46) C(47) -1.4(4) . . . . yes
C(45) C(44) C(43) C(48) 2.6(4) . . . . yes
C(45) C(44) C(43) B(1) 179.4(2) . . . . yes
C(45) C(46) C(47) C(48) 2.1(4) . . . . yes
C(47) C(48) C(43) B(1) -178.6(2) . . . . yes
C(47) C(48) C(43) B(1) -178.6(2) . . . . yes
